data_7222445
loop_
_publ_author_name
'Abriel, W.'

_publ_section_title
;
 Die Kristallstruktur von Te6 O11 Cl2
;
_journal_name_full
;
Zeitschrift fuer Naturforschung, Teil B. Anorganische Chemie, Organische 
Chemie (33,1978-41,1986)
;
_journal_page_first 405
_journal_page_last 409
_journal_volume 36
_journal_year 1981
_chemical_formula_sum 'Cl2 O11 Te6'
_chemical_name_systematic 'Te6 O11 Cl2'
_space_group_IT_number 11
_symmetry_space_group_name_Hall '-P 2c'
_symmetry_space_group_name_H-M 'P 1 1 21/m'
_cell_angle_alpha 90
_cell_angle_beta 90
_cell_angle_gamma 120.19
_cell_formula_units_Z 2
_cell_length_a 6.844
_cell_length_b 6.8
_cell_length_c 15.227
_cell_volume 612.533
_citation_journal_id_ASTM ZNBAD2
_cod_data_source_file Abriel_ZNBAD2_1981_1312.cif
_cod_data_source_block Cl2O11Te6
_cod_original_cell_volume 612.5326
_cod_original_sg_symbol_Hall '-P 2yb (z,x,y)'
_cod_database_code 7222445

loop_
_symmetry_equiv_pos_as_xyz
x,y,z
-x,-y,z+1/2
-x,-y,-z
x,y,-z-1/2

loop_
_atom_site_label
_atom_site_type_symbol
_atom_site_fract_x
_atom_site_fract_y
_atom_site_fract_z
_atom_site_occupancy
_atom_site_U_iso_or_equiv
O5 O-2 0.186 0.192 0.5354 1 0.0
Te1 Te+4 0.0777 0.4998 0.6393 1 0.0
Te2 Te+4 0.7888 0.8125 0.5877 1 0.0
Te3 Te+4 0.4763 0.1872 0.5878 1 0.0
O6 O-2 0.575 0.497 0.6146 1 0.0
O2 O-2 0.797 0.257 0.597 1 0.0
O4 O-2 0.488 0.797 0.5365 1 0.0
Cl1 Cl-1 0.534 0.172 0.25 1 0.0
Cl2 Cl-1 0.865 0.835 0.25 1 0.0
O3 O-2 0.038 0.734 0.5946 1 0.0
O1 O-2 0.059 0.486 0.25 1 0.0
